data_4103204
loop_
_publ_author_name
'Charlene Tsay'
'Neal P. Mankad'
'Jonas C. Peters'

_publ_section_title
;
 Four-Coordinate, trigonal Pyramidal Pt(II) and Pd(II) Complexes
;
_journal_name_full 'Journal of the American Chemical Society'
_journal_page_first 13975
_journal_page_last 13977
_journal_paper_doi 10.1021/ja105284p
_journal_volume 132
_journal_year 2010
_chemical_formula_sum 'C90 H64 B F24 O P3 Pt Si'
_chemical_formula_weight 1944.31
_chemical_name_common {[SiP(Ph)3]Pt-OEt2}{BArF}
_chemical_name_systematic
; 
 ? 
;
_space_group_IT_number 2
_symmetry_cell_setting triclinic
_symmetry_space_group_name_Hall '-P 1'
_symmetry_space_group_name_H-M 'P -1'
_atom_sites_solution_hydrogens geom
_atom_sites_solution_primary direct
_atom_sites_solution_secondary difmap
_audit_creation_method SHELXL-97
_cell_angle_alpha 65.549(2)
_cell_angle_beta 77.723(2)
_cell_angle_gamma 86.737(2)
_cell_formula_units_Z 2
_cell_length_a 13.1515(15)
_cell_length_b 17.621(2)
_cell_length_c 19.654(2)
_cell_measurement_reflns_used 9959
_cell_measurement_temperature 100(2)
_cell_measurement_theta_max 30.16
_cell_measurement_theta_min 2.41
_cell_volume 4048.9(8)
_computing_cell_refinement 'SAINT 7.46A (Bruker-AXS, 2008)'
_computing_data_collection 'APEX2 3.0 (Bruker-AXS, 2008)'
_computing_data_reduction 'SAINT 7.46A (Bruker-AXS, 2008)'
_computing_structure_refinement 'SHELXL-97 (Sheldrick, 2008)'
_computing_structure_solution 'SHELXS-97 (Sheldrick, 2008)'
_diffrn_ambient_temperature 100(2)
_diffrn_detector_area_resol_mean 8.3
_diffrn_measured_fraction_theta_full 0.999
_diffrn_measured_fraction_theta_max 0.999
_diffrn_measurement_device_type 'Bruker Smart APEX CCD'
_diffrn_measurement_method 'omega and phi scans'
_diffrn_radiation_monochromator graphite
_diffrn_radiation_source 'fine-focus sealed tube'
_diffrn_radiation_type MoK\a
_diffrn_radiation_wavelength 0.71073
_diffrn_reflns_av_R_equivalents 0.0817
_diffrn_reflns_av_sigmaI/netI 0.0661
_diffrn_reflns_limit_h_max 17
_diffrn_reflns_limit_h_min -17
_diffrn_reflns_limit_k_max 23
_diffrn_reflns_limit_k_min -23
_diffrn_reflns_limit_l_max 26
_diffrn_reflns_limit_l_min -26
_diffrn_reflns_number 99238
_diffrn_reflns_theta_full 28.28
_diffrn_reflns_theta_max 28.28
_diffrn_reflns_theta_min 1.16
_exptl_absorpt_coefficient_mu 1.911
_exptl_absorpt_correction_T_max 0.8319
_exptl_absorpt_correction_T_min 0.7625
_exptl_absorpt_correction_type multi-scan
_exptl_absorpt_process_details 'SADABS (Sheldrick, 2008)'
_exptl_crystal_colour orange
_exptl_crystal_density_diffrn 1.595
_exptl_crystal_density_meas ?
_exptl_crystal_density_method 'not measured'
_exptl_crystal_description block
_exptl_crystal_F_000 1940
_exptl_crystal_size_max 0.15
_exptl_crystal_size_mid 0.15
_exptl_crystal_size_min 0.10
_refine_diff_density_max 3.132
_refine_diff_density_min -1.226
_refine_diff_density_rms 0.134
_refine_ls_extinction_method none
_refine_ls_goodness_of_fit_ref 1.037
_refine_ls_hydrogen_treatment constr
_refine_ls_matrix_type full
_refine_ls_number_parameters 1112
_refine_ls_number_reflns 20105
_refine_ls_number_restraints 2145
_refine_ls_restrained_S_all 1.071
_refine_ls_R_factor_all 0.0663
_refine_ls_R_factor_gt 0.0463
_refine_ls_shift/su_max 0.003
_refine_ls_shift/su_mean 0.000
_refine_ls_structure_factor_coef Fsqd
_refine_ls_weighting_details 'calc w=1/[\s^2^(Fo^2^)+(0.0502P)^2^+7.5856P] where P=(Fo^2^+2Fc^2^)/3'
_refine_ls_weighting_scheme calc
_refine_ls_wR_factor_gt 0.1053
_refine_ls_wR_factor_ref 0.1152
_reflns_number_gt 16169
_reflns_number_total 20105
_reflns_threshold_expression >2sigma(I)
_cod_data_source_file ja105284p_si_003_04.cif
_cod_data_source_block 08236
_cod_depositor_comments
;
The following automatic conversions were performed:

'_exptl_crystal_density_meas' value 'not measured' was changed to '?'
- the value is perceived as not measured.

Automatic conversion script
Id: cif_fix_values 3008 2015-01-20 13:52:24Z robertas 
;
_cod_original_cell_volume 4049.0(8)
_cod_database_code 4103204

loop_
_symmetry_equiv_pos_as_xyz
'x, y, z'
'-x, -y, -z'

loop_
_atom_site_label
_atom_site_type_symbol
_atom_site_fract_x
_atom_site_fract_y
_atom_site_fract_z
_atom_site_U_iso_or_equiv
_atom_site_adp_type
_atom_site_occupancy
_atom_site_symmetry_multiplicity
_atom_site_calc_flag
_atom_site_refinement_flags
_atom_site_disorder_assembly
_atom_site_disorder_group
Pt1 Pt 2.124251(13) -0.170348(10) -0.223840(10) 0.01758(5) Uani 1 1 d U . .
Si1 Si 2.10073(9) -0.21071(7) -0.09552(7) 0.0181(2) Uani 1 1 d U . .
P1 P 2.29714(8) -0.20926(7) -0.21508(7) 0.0194(2) Uani 1 1 d U . .
C11 C 2.3187(3) -0.2140(3) -0.1247(3) 0.0229(7) Uani 1 1 d U . .
C12 C 2.4186(4) -0.2208(3) -0.1087(3) 0.0337(10) Uani 1 1 d U . .
H12 H 2.4775 -0.2236 -0.1450 0.040 Uiso 1 1 calc R . .
C13 C 2.4304(4) -0.2233(4) -0.0392(3) 0.0394(11) Uani 1 1 d U . .
H13 H 2.4979 -0.2276 -0.0282 0.047 Uiso 1 1 calc R . .
C14 C 2.3453(4) -0.2197(4) 0.0136(3) 0.0364(11) Uani 1 1 d U . .
H14 H 2.3547 -0.2206 0.0606 0.044 Uiso 1 1 calc R . .
C15 C 2.2455(4) -0.2147(3) -0.0011(3) 0.0285(9) Uani 1 1 d U . .
H15 H 2.1870 -0.2126 0.0359 0.034 Uiso 1 1 calc R . .
C16 C 2.2311(3) -0.2127(3) -0.0705(3) 0.0209(7) Uani 1 1 d U . .
C111 C 2.3994(3) -0.1345(3) -0.2862(2) 0.0211(7) Uani 1 1 d U . .
C112 C 2.4062(4) -0.0582(3) -0.2816(3) 0.0270(9) Uani 1 1 d U . .
H112 H 2.3618 -0.0483 -0.2414 0.032 Uiso 1 1 calc R . .
C113 C 2.4777(4) 0.0033(3) -0.3357(3) 0.0333(10) Uani 1 1 d U . .
H113 H 2.4831 0.0546 -0.3314 0.040 Uiso 1 1 calc R . .
C114 C 2.5410(4) -0.0093(3) -0.3957(3) 0.0350(10) Uani 1 1 d U . .
H114 H 2.5876 0.0340 -0.4337 0.042 Uiso 1 1 calc R . .
C115 C 2.5362(4) -0.0840(3) -0.4002(3) 0.0346(10) Uani 1 1 d U . .
H115 H 2.5807 -0.0931 -0.4408 0.042 Uiso 1 1 calc R . .
C116 C 2.4661(4) -0.1476(3) -0.3454(3) 0.0281(9) Uani 1 1 d U . .
H116 H 2.4640 -0.1998 -0.3486 0.034 Uiso 1 1 calc R . .
C121 C 2.3371(3) -0.3117(3) -0.2117(3) 0.0256(8) Uani 1 1 d U . .
C122 C 2.3527(4) -0.3278(3) -0.2771(3) 0.0322(9) Uani 1 1 d U . .
H122 H 2.3465 -0.2840 -0.3246 0.039 Uiso 1 1 calc R . .
C123 C 2.3771(4) -0.4066(4) -0.2735(4) 0.0446(11) Uani 1 1 d U . .
H123 H 2.3903 -0.4164 -0.3186 0.054 Uiso 1 1 calc R . .
C124 C 2.3820(4) -0.4712(4) -0.2036(4) 0.0524(13) Uani 1 1 d U . .
H124 H 2.3973 -0.5256 -0.2008 0.063 Uiso 1 1 calc R . .
C125 C 2.3651(4) -0.4572(4) -0.1382(4) 0.0497(12) Uani 1 1 d U . .
H125 H 2.3682 -0.5019 -0.0905 0.060 Uiso 1 1 calc R . .
C126 C 2.3436(4) -0.3781(3) -0.1421(3) 0.0356(10) Uani 1 1 d U . .
H126 H 2.3330 -0.3686 -0.0970 0.043 Uiso 1 1 calc R . .
P2 P 2.06824(8) -0.03948(7) -0.22452(6) 0.0185(2) Uani 1 1 d U . .
C21 C 1.9988(3) -0.0580(3) -0.1276(2) 0.0196(7) Uani 1 1 d U . .
C22 C 1.9348(3) 0.0006(3) -0.1103(3) 0.0245(8) Uani 1 1 d U . .
H22 H 1.9235 0.0520 -0.1502 0.029 Uiso 1 1 calc R . .
C23 C 1.8881(4) -0.0162(3) -0.0352(3) 0.0271(8) Uani 1 1 d U . .
H23 H 1.8452 0.0239 -0.0236 0.032 Uiso 1 1 calc R . .
C24 C 1.9038(3) -0.0913(3) 0.0232(3) 0.0251(8) Uani 1 1 d U . .
H24 H 1.8722 -0.1024 0.0747 0.030 Uiso 1 1 calc R . .
C25 C 1.9659(3) -0.1501(3) 0.0062(3) 0.0237(8) Uani 1 1 d U . .
H25 H 1.9748 -0.2021 0.0462 0.028 Uiso 1 1 calc R . .
C26 C 2.0153(3) -0.1342(3) -0.0688(2) 0.0187(6) Uani 1 1 d U . .
C211 C 1.9780(3) 0.0195(3) -0.2857(2) 0.0200(7) Uani 1 1 d U . .
C212 C 1.9230(3) -0.0227(3) -0.3130(3) 0.0240(8) Uani 1 1 d U . .
H212 H 1.9375 -0.0791 -0.3042 0.029 Uiso 1 1 calc R . .
C213 C 1.8465(4) 0.0175(3) -0.3533(3) 0.0294(9) Uani 1 1 d U . .
H213 H 1.8080 -0.0119 -0.3712 0.035 Uiso 1 1 calc R . .
C214 C 1.8262(4) 0.0999(3) -0.3676(3) 0.0305(9) Uani 1 1 d U . .
H214 H 1.7736 0.1269 -0.3950 0.037 Uiso 1 1 calc R . .
C215 C 1.8828(4) 0.1433(3) -0.3419(3) 0.0303(9) Uani 1 1 d U . .
H215 H 1.8697 0.2002 -0.3525 0.036 Uiso 1 1 calc R . .
C216 C 1.9581(4) 0.1034(3) -0.3010(3) 0.0250(8) Uani 1 1 d U . .
H216 H 1.9965 0.1330 -0.2833 0.030 Uiso 1 1 calc R . .
C221 C 2.1674(3) 0.0401(3) -0.2429(3) 0.0238(7) Uani 1 1 d U . .
C222 C 2.2030(4) 0.1032(3) -0.3152(3) 0.0309(9) Uani 1 1 d U . .
H222 H 2.1730 0.1079 -0.3566 0.037 Uiso 1 1 calc R . .
C223 C 2.2817(4) 0.1591(3) -0.3270(3) 0.0396(11) Uani 1 1 d U . .
H223 H 2.3049 0.2020 -0.3765 0.048 Uiso 1 1 calc R . .
C224 C 2.3266(4) 0.1533(4) -0.2683(3) 0.0409(11) Uani 1 1 d U . .
H224 H 2.3803 0.1921 -0.2768 0.049 Uiso 1 1 calc R . .
C225 C 2.2928(4) 0.0900(3) -0.1960(3) 0.0348(10) Uani 1 1 d U . .
H225 H 2.3238 0.0855 -0.1551 0.042 Uiso 1 1 calc R . .
C226 C 2.2142(3) 0.0333(3) -0.1832(3) 0.0276(8) Uani 1 1 d U . .
H226 H 2.1922 -0.0101 -0.1338 0.033 Uiso 1 1 calc R . .
P3 P 1.98792(8) -0.27236(7) -0.18767(6) 0.0177(2) Uani 1 1 d U . .
C31 C 1.9705(3) -0.3361(3) -0.0854(2) 0.0189(6) Uani 1 1 d U . .
C32 C 1.9011(3) -0.4052(3) -0.0470(3) 0.0252(8) Uani 1 1 d U . .
H32 H 1.8591 -0.4193 -0.0741 0.030 Uiso 1 1 calc R . .
C33 C 1.8933(4) -0.4533(3) 0.0307(3) 0.0300(9) Uani 1 1 d U . .
H33 H 1.8458 -0.5000 0.0564 0.036 Uiso 1 1 calc R . .
C34 C 1.9544(4) -0.4335(3) 0.0708(3) 0.0280(9) Uani 1 1 d U . .
H34 H 1.9498 -0.4673 0.1237 0.034 Uiso 1 1 calc R . .
C35 C 2.0222(4) -0.3644(3) 0.0337(3) 0.0242(8) Uani 1 1 d U . .
H35 H 2.0637 -0.3508 0.0616 0.029 Uiso 1 1 calc R . .
C36 C 2.0302(3) -0.3143(3) -0.0442(2) 0.0184(6) Uani 1 1 d U . .
C311 C 1.8587(3) -0.2314(3) -0.1982(3) 0.0203(7) Uani 1 1 d U . .
C312 C 1.8172(4) -0.2206(3) -0.2611(3) 0.0257(8) Uani 1 1 d U . .
H312 H 1.8520 -0.2423 -0.2964 0.031 Uiso 1 1 calc R . .
C313 C 1.7255(4) -0.1783(3) -0.2727(3) 0.0301(9) Uani 1 1 d U . .
H313 H 1.6983 -0.1711 -0.3160 0.036 Uiso 1 1 calc R . .
C314 C 1.6741(4) -0.1471(3) -0.2217(3) 0.0330(9) Uani 1 1 d U . .
H314 H 1.6117 -0.1180 -0.2300 0.040 Uiso 1 1 calc R . .
C315 C 1.7134(4) -0.1581(3) -0.1583(3) 0.0322(10) Uani 1 1 d U . .
H315 H 1.6777 -0.1365 -0.1230 0.039 Uiso 1 1 calc R . .
C316 C 1.8048(3) -0.2004(3) -0.1461(3) 0.0245(8) Uani 1 1 d U . .
H316 H 1.8308 -0.2083 -0.1022 0.029 Uiso 1 1 calc R . .
C321 C 2.0015(3) -0.3499(3) -0.2278(2) 0.0194(7) Uani 1 1 d U . .
C322 C 2.1016(3) -0.3674(3) -0.2576(3) 0.0226(8) Uani 1 1 d U . .
H322 H 2.1598 -0.3371 -0.2587 0.027 Uiso 1 1 calc R . .
C323 C 2.1173(4) -0.4285(3) -0.2859(3) 0.0265(9) Uani 1 1 d U . .
H323 H 2.1860 -0.4396 -0.3060 0.032 Uiso 1 1 calc R . .
C324 C 2.0339(4) -0.4731(3) -0.2850(3) 0.0273(9) Uani 1 1 d U . .
H324 H 2.0450 -0.5146 -0.3046 0.033 Uiso 1 1 calc R . .
C325 C 1.9335(4) -0.4570(3) -0.2552(3) 0.0278(9) Uani 1 1 d U . .
H325 H 1.8758 -0.4875 -0.2545 0.033 Uiso 1 1 calc R . .
C326 C 1.9175(4) -0.3965(3) -0.2264(3) 0.0249(8) Uani 1 1 d U . .
H326 H 1.8487 -0.3864 -0.2055 0.030 Uiso 1 1 calc R . .
O1 O 2.1604(3) -0.1163(2) -0.36026(18) 0.0314(6) Uani 1 1 d U . .
C51 C 2.1791(5) 0.0278(3) -0.4629(3) 0.0408(12) Uani 1 1 d U . .
H51A H 2.1731 0.0102 -0.5032 0.061 Uiso 1 1 calc R . .
H51B H 2.2235 0.0786 -0.4852 0.061 Uiso 1 1 calc R . .
H51C H 2.1098 0.0389 -0.4393 0.061 Uiso 1 1 calc R . .
C52 C 2.2269(4) -0.0407(3) -0.4030(3) 0.0354(10) Uani 1 1 d U . .
H52A H 2.2939 -0.0551 -0.4282 0.043 Uiso 1 1 calc R . .
H52B H 2.2420 -0.0195 -0.3666 0.043 Uiso 1 1 calc R . .
C53 C 2.1573(5) -0.1621(4) -0.4047(3) 0.0453(12) Uani 1 1 d U . .
H53A H 2.1727 -0.2211 -0.3758 0.054 Uiso 1 1 calc R . .
H53B H 2.2112 -0.1391 -0.4523 0.054 Uiso 1 1 calc R . .
C54 C 2.0538(6) -0.1579(5) -0.4240(4) 0.065(2) Uani 1 1 d U . .
H54A H 1.9996 -0.1731 -0.3774 0.097 Uiso 1 1 calc R . .
H54B H 2.0496 -0.1968 -0.4474 0.097 Uiso 1 1 calc R . .
H54C H 2.0437 -0.1011 -0.4600 0.097 Uiso 1 1 calc R . .
B1 B 2.6595(4) 0.3629(3) -0.2940(3) 0.0213(6) Uani 1 1 d DU . .
C411 C 2.7836(3) 0.3500(3) -0.3199(2) 0.0193(7) Uani 1 1 d DU . .
C412 C 2.8460(3) 0.3169(3) -0.2653(2) 0.0207(8) Uani 1 1 d DU . .
H412 H 2.8139 0.2986 -0.2127 0.025 Uiso 1 1 calc R . .
C413 C 2.9524(3) 0.3097(3) -0.2848(2) 0.0225(8) Uani 1 1 d DU . .
C414 C 3.0132(3) 0.2739(3) -0.2225(3) 0.0266(8) Uani 1 1 d DU . .
F11 F 2.9714(3) 0.2010(2) -0.1689(2) 0.0593(10) Uani 1 1 d DU . .
F12 F 3.0134(3) 0.3219(2) -0.1857(2) 0.0576(10) Uani 1 1 d DU . .
F13 F 3.1102(3) 0.2601(3) -0.2465(2) 0.0826(14) Uani 1 1 d DU . .
C415 C 3.0025(3) 0.3344(3) -0.3607(3) 0.0229(8) Uani 1 1 d DU . .
H415 H 3.0754 0.3288 -0.3743 0.027 Uiso 1 1 calc R . .
C416 C 2.9434(3) 0.3673(3) -0.4156(2) 0.0220(7) Uani 1 1 d DU . .
C417 C 2.9925(4) 0.3903(3) -0.4986(3) 0.0291(8) Uani 1 1 d DU . .
F14 F 3.0951(2) 0.4055(2) -0.51451(18) 0.0455(8) Uani 1 1 d DU . .
F15 F 2.9783(3) 0.3293(2) -0.51978(18) 0.0495(8) Uani 1 1 d DU . .
F16 F 2.9520(2) 0.45832(19) -0.54517(16) 0.0392(7) Uani 1 1 d DU . .
C418 C 2.8365(3) 0.3763(3) -0.3960(2) 0.0198(7) Uani 1 1 d DU . .
H418 H 2.7984 0.4009 -0.4355 0.024 Uiso 1 1 calc R . .
C421 C 2.6558(3) 0.4468(3) -0.2768(2) 0.0188(7) Uani 1 1 d DU . .
C422 C 2.6747(3) 0.5259(3) -0.3373(3) 0.0215(8) Uani 1 1 d DU . .
H422 H 2.6852 0.5306 -0.3883 0.026 Uiso 1 1 calc R . .
C423 C 2.6786(3) 0.5981(3) -0.3246(2) 0.0202(7) Uani 1 1 d DU . .
C424 C 2.7046(3) 0.6807(3) -0.3908(3) 0.0253(7) Uani 1 1 d DU . .
F21 F 2.7085(2) 0.68006(16) -0.45879(15) 0.0306(6) Uani 1 1 d DU . .
F22 F 2.6365(2) 0.73869(17) -0.38473(18) 0.0406(7) Uani 1 1 d DU . .
F23 F 2.7985(2) 0.71228(17) -0.39512(16) 0.0345(6) Uani 1 1 d DU . .
C425 C 2.6640(3) 0.5936(3) -0.2511(3) 0.0234(8) Uani 1 1 d DU . .
H425 H 2.6652 0.6428 -0.2426 0.028 Uiso 1 1 calc R . .
C426 C 2.6475(3) 0.5163(3) -0.1906(3) 0.0253(8) Uani 1 1 d DU . .
C427 C 2.6376(4) 0.5068(3) -0.1100(3) 0.0350(8) Uani 1 1 d DU . .
F24 F 2.6246(4) 0.5792(2) -0.1032(2) 0.0670(11) Uani 1 1 d DU . .
F25 F 2.7236(3) 0.4744(2) -0.08254(18) 0.0545(9) Uani 1 1 d DU . .
F26 F 2.5593(2) 0.4548(2) -0.06106(17) 0.0446(8) Uani 1 1 d DU . .
C428 C 2.6447(3) 0.4438(3) -0.2033(3) 0.0222(8) Uani 1 1 d DU . .
H428 H 2.6349 0.3911 -0.1607 0.027 Uiso 1 1 calc R . .
C431 C 2.5996(3) 0.2820(3) -0.2195(2) 0.0194(7) Uani 1 1 d DU A .
C432 C 2.6316(3) 0.1999(3) -0.2018(3) 0.0235(8) Uani 1 1 d DU . .
H432 H 2.6961 0.1904 -0.2292 0.028 Uiso 1 1 calc R . .
C433 C 2.5713(4) 0.1323(3) -0.1454(3) 0.0305(9) Uani 1 1 d DU A .
C434 C 2.6080(4) 0.0457(3) -0.1289(3) 0.0479(10) Uani 1 1 d DU . .
F31A F 2.5331(4) -0.0111(3) -0.1009(4) 0.0678(15) Uani 0.766(5) 1 d PDU A 1
F32A F 2.6574(5) 0.0208(3) -0.0686(4) 0.0719(15) Uani 0.766(5) 1 d PDU A 1
F33A F 2.6767(7) 0.0391(3) -0.1838(4) 0.113(3) Uani 0.766(5) 1 d PDU A 1
F31B F 2.7060(8) 0.0350(9) -0.1383(11) 0.0678(15) Uani 0.234(5) 1 d PDU A 2
F32B F 2.5814(13) 0.0235(9) -0.1824(9) 0.0719(15) Uani 0.234(5) 1 d PDU A 2
F33B F 2.5774(15) -0.0169(9) -0.0656(8) 0.113(3) Uani 0.234(5) 1 d PDU A 2
C435 C 2.4768(4) 0.1433(3) -0.1026(3) 0.0271(8) Uani 1 1 d DU . .
H435 H 2.4367 0.0969 -0.0629 0.032 Uiso 1 1 calc R A .
C436 C 2.4434(3) 0.2234(3) -0.1198(2) 0.0231(7) Uani 1 1 d DU A .
C437 C 2.3402(3) 0.2399(3) -0.0793(3) 0.0297(8) Uani 1 1 d DU . .
F34 F 2.2998(2) 0.1735(2) -0.01631(17) 0.0438(7) Uani 1 1 d DU A .
F35 F 2.2700(2) 0.2612(2) -0.12337(19) 0.0523(9) Uani 1 1 d DU A .
F36 F 2.3464(2) 0.3018(2) -0.0575(2) 0.0488(8) Uani 1 1 d DU A .
C438 C 2.5042(3) 0.2910(3) -0.1777(2) 0.0212(8) Uani 1 1 d DU . .
H438 H 2.4791 0.3455 -0.1888 0.025 Uiso 1 1 calc R A .
C441 C 2.5919(3) 0.3704(2) -0.3577(2) 0.0171(7) Uani 1 1 d DU B .
C442 C 2.6126(3) 0.3189(3) -0.3970(2) 0.0200(8) Uani 1 1 d DU . .
H442 H 2.6727 0.2860 -0.3921 0.024 Uiso 1 1 calc R . .
C443 C 2.5484(3) 0.3142(3) -0.4429(3) 0.0244(8) Uani 1 1 d DU B .
C444 C 2.5790(4) 0.2604(3) -0.4861(3) 0.0345(8) Uani 1 1 d DU . .
F41A F 2.6009(4) 0.1832(2) -0.4411(2) 0.0471(9) Uani 0.861(4) 1 d PDU B 1
F42A F 2.6695(4) 0.2882(3) -0.5379(2) 0.0579(12) Uani 0.861(4) 1 d PDU B 1
F43A F 2.5095(4) 0.2528(4) -0.5211(4) 0.0853(18) Uani 0.861(4) 1 d PDU B 1
F41B F 2.5781(16) 0.3019(12) -0.5583(11) 0.0471(9) Uani 0.139(4) 1 d PDU B 2
F42B F 2.5042(15) 0.1996(13) -0.4602(12) 0.0579(12) Uani 0.139(4) 1 d PDU B 2
F43B F 2.6642(15) 0.2248(14) -0.4854(12) 0.0853(18) Uani 0.139(4) 1 d PDU B 2
C445 C 2.4574(3) 0.3585(3) -0.4494(2) 0.0210(8) Uani 1 1 d DU . .
H445 H 2.4129 0.3548 -0.4802 0.025 Uiso 1 1 calc R B .
C446 C 2.4336(3) 0.4086(3) -0.4091(2) 0.0200(7) Uani 1 1 d DU B .
C447 C 2.3321(3) 0.4521(3) -0.4093(3) 0.0254(7) Uani 1 1 d DU . .
F44 F 2.2896(3) 0.4590(3) -0.4667(2) 0.0655(11) Uani 1 1 d DU B .
F45 F 2.2628(2) 0.4131(2) -0.3460(2) 0.0686(11) Uani 1 1 d DU B .
F46 F 2.3405(2) 0.52864(19) -0.4143(2) 0.0480(8) Uani 1 1 d DU B .
C448 C 2.5009(3) 0.4153(3) -0.3654(2) 0.0195(8) Uani 1 1 d DU . .
H448 H 2.4842 0.4515 -0.3401 0.023 Uiso 1 1 calc R B .

loop_
_atom_site_aniso_label
_atom_site_aniso_U_11
_atom_site_aniso_U_22
_atom_site_aniso_U_33
_atom_site_aniso_U_23
_atom_site_aniso_U_13
_atom_site_aniso_U_12
Pt1 0.01441(8) 0.01995(9) 0.02156(9) -0.01092(6) -0.00615(6) 0.00383(6)
Si1 0.0156(5) 0.0192(5) 0.0224(5) -0.0107(5) -0.0058(4) 0.0022(4)
P1 0.0125(5) 0.0218(5) 0.0253(6) -0.0109(5) -0.0049(4) 0.0030(4)
C11 0.0159(13) 0.029(2) 0.0233(14) -0.0088(15) -0.0069(11) -0.0006(16)
C12 0.0148(15) 0.052(3) 0.031(2) -0.011(2) -0.0076(15) -0.001(2)
C13 0.0230(18) 0.059(3) 0.037(2) -0.016(2) -0.0160(16) -0.004(2)
C14 0.030(2) 0.051(3) 0.029(2) -0.013(2) -0.0134(15) -0.008(2)
C15 0.0248(17) 0.040(3) 0.0245(18) -0.014(2) -0.0081(15) -0.0031(19)
C16 0.0173(12) 0.023(2) 0.0247(16) -0.0110(17) -0.0077(12) 0.0022(13)
C111 0.0151(14) 0.0236(15) 0.0241(16) -0.0090(14) -0.0056(12) 0.0022(13)
C112 0.020(2) 0.0268(18) 0.034(2) -0.0151(17) -0.0004(15) -0.0001(14)
C113 0.024(2) 0.026(2) 0.047(3) -0.0159(19) 0.0010(18) -0.0026(16)
C114 0.023(2) 0.0274(19) 0.041(2) -0.007(2) 0.0053(17) 0.0001(17)
C115 0.029(2) 0.034(2) 0.033(2) -0.0119(18) 0.0051(16) 0.0052(17)
C116 0.027(2) 0.0240(19) 0.029(2) -0.0099(16) -0.0012(14) 0.0063(15)
C121 0.0125(17) 0.0241(13) 0.044(2) -0.0163(13) -0.0090(18) 0.0050(13)
C122 0.019(2) 0.0324(19) 0.054(2) -0.0275(18) -0.008(2) 0.0027(18)
C123 0.023(2) 0.039(2) 0.082(3) -0.040(2) 0.000(3) 0.004(2)
C124 0.027(3) 0.030(2) 0.100(3) -0.031(2) -0.004(3) 0.009(2)
C125 0.029(3) 0.0267(18) 0.078(3) -0.010(2) -0.005(3) 0.007(2)
C126 0.020(2) 0.0269(17) 0.051(2) -0.0084(16) -0.006(2) 0.0054(18)
P2 0.0159(5) 0.0178(5) 0.0237(5) -0.0101(4) -0.0050(4) 0.0015(4)
C21 0.0173(18) 0.0197(16) 0.0257(13) -0.0128(11) -0.0052(12) 0.0008(12)
C22 0.023(2) 0.0217(18) 0.0316(17) -0.0142(15) -0.0053(16) 0.0042(15)
C23 0.022(2) 0.0294(19) 0.0358(19) -0.0203(16) -0.0036(17) 0.0031(17)
C24 0.019(2) 0.032(2) 0.0282(18) -0.0182(14) -0.0003(16) -0.0010(16)
C25 0.021(2) 0.0275(19) 0.0249(15) -0.0134(14) -0.0048(15) 0.0013(15)
C26 0.0159(16) 0.0213(14) 0.0240(13) -0.0134(12) -0.0060(14) 0.0013(13)
C211 0.0168(17) 0.0205(16) 0.0227(17) -0.0089(15) -0.0047(14) 0.0042(13)
C212 0.025(2) 0.0201(18) 0.029(2) -0.0103(17) -0.0105(16) 0.0040(15)
C213 0.029(2) 0.0285(19) 0.033(2) -0.0108(19) -0.0155(18) 0.0019(17)
C214 0.026(2) 0.030(2) 0.034(2) -0.0090(19) -0.0154(18) 0.0095(17)
C215 0.031(2) 0.0231(19) 0.039(3) -0.0131(19) -0.0127(18) 0.0110(16)
C216 0.024(2) 0.0214(16) 0.032(2) -0.0118(17) -0.0094(16) 0.0033(15)
C221 0.0170(17) 0.0242(16) 0.0350(19) -0.0188(15) -0.0011(14) -0.0019(13)
C222 0.024(2) 0.028(2) 0.0390(19) -0.0148(16) 0.0005(17) -0.0045(15)
C223 0.029(2) 0.030(2) 0.054(2) -0.014(2) 0.000(2) -0.0085(17)
C224 0.024(2) 0.042(3) 0.063(3) -0.031(2) 0.002(2) -0.0093(19)
C225 0.022(2) 0.043(3) 0.054(2) -0.0350(19) -0.0056(19) -0.0022(17)
C226 0.020(2) 0.031(2) 0.041(2) -0.0238(17) -0.0065(17) 0.0012(15)
P3 0.0135(5) 0.0195(5) 0.0244(5) -0.0123(4) -0.0067(4) 0.0032(4)
C31 0.0141(18) 0.0193(17) 0.0252(13) -0.0109(11) -0.0054(12) 0.0038(11)
C32 0.021(2) 0.025(2) 0.0312(16) -0.0136(14) -0.0049(16) -0.0027(14)
C33 0.027(2) 0.024(2) 0.0337(18) -0.0100(15) 0.0003(18) -0.0033(16)
C34 0.030(2) 0.024(2) 0.0251(19) -0.0061(15) -0.0035(16) 0.0032(15)
C35 0.027(2) 0.0218(18) 0.0247(16) -0.0091(13) -0.0093(16) 0.0047(14)
C36 0.0159(17) 0.0182(14) 0.0232(13) -0.0107(12) -0.0048(14) 0.0034(11)
C311 0.0148(13) 0.0198(19) 0.028(2) -0.0106(16) -0.0075(14) 0.0037(12)
C312 0.0229(19) 0.024(2) 0.036(2) -0.0147(19) -0.0153(16) 0.0029(15)
C313 0.022(2) 0.027(2) 0.046(2) -0.014(2) -0.0202(18) -0.0002(16)
C314 0.016(2) 0.028(2) 0.051(3) -0.011(2) -0.0117(17) 0.0052(16)
C315 0.019(2) 0.034(3) 0.042(2) -0.017(2) -0.0017(18) 0.0086(17)
C316 0.0153(17) 0.027(2) 0.033(2) -0.0144(18) -0.0048(15) 0.0031(15)
C321 0.0173(16) 0.0186(18) 0.0255(18) -0.0112(15) -0.0068(15) 0.0032(12)
C322 0.0192(15) 0.024(2) 0.027(2) -0.0129(16) -0.0039(16) 0.0025(15)
C323 0.0265(18) 0.027(2) 0.027(2) -0.0147(18) -0.0014(18) 0.0049(16)
C324 0.037(2) 0.022(2) 0.027(2) -0.0143(18) -0.0087(19) 0.0050(16)
C325 0.0291(17) 0.024(2) 0.038(3) -0.0170(19) -0.0136(19) 0.0010(17)
C326 0.0198(16) 0.024(2) 0.038(2) -0.0175(18) -0.0116(17) 0.0040(15)
O1 0.0383(19) 0.0346(16) 0.0198(10) -0.0099(10) -0.0069(11) 0.0047(12)
C51 0.047(3) 0.035(2) 0.034(3) -0.0089(18) -0.007(2) 0.003(2)
C52 0.031(3) 0.042(2) 0.0262(19) -0.0096(16) -0.0023(17) 0.0016(17)
C53 0.069(3) 0.041(3) 0.026(2) -0.015(2) -0.007(3) 0.003(3)
C54 0.067(4) 0.082(5) 0.053(4) -0.035(4) -0.004(3) -0.030(4)
B1 0.0173(14) 0.0218(14) 0.0283(19) -0.0124(13) -0.0077(11) 0.0017(15)
C411 0.0186(13) 0.017(2) 0.0245(17) -0.0094(16) -0.0068(10) 0.0022(13)
C412 0.0203(14) 0.021(2) 0.0232(17) -0.0107(17) -0.0068(13) 0.0037(16)
C413 0.0209(15) 0.021(2) 0.0299(14) -0.0129(15) -0.0101(13) 0.0052(16)
C414 0.0235(17) 0.026(2) 0.0340(19) -0.0137(14) -0.0128(16) 0.0083(16)
F11 0.082(2) 0.0314(15) 0.060(2) 0.0044(13) -0.0510(17) -0.0109(16)
F12 0.099(3) 0.0368(16) 0.065(2) -0.0298(16) -0.060(2) 0.0231(18)
F13 0.0327(16) 0.166(4) 0.051(2) -0.044(2) -0.0250(14) 0.0453(19)
C415 0.0171(17) 0.022(2) 0.0319(15) -0.0138(18) -0.0063(13) 0.0046(16)
C416 0.0214(15) 0.017(2) 0.0266(13) -0.0082(14) -0.0044(11) 0.0016(16)
C417 0.0256(17) 0.031(2) 0.0304(16) -0.0142(17) -0.0026(15) 0.0029(18)
F14 0.0240(13) 0.066(2) 0.0405(17) -0.0206(16) 0.0040(11) -0.0006(13)
F15 0.069(2) 0.0425(16) 0.0395(18) -0.0265(15) 0.0057(16) -0.0087(16)
F16 0.0423(16) 0.0405(15) 0.0256(13) -0.0065(12) -0.0048(13) 0.0068(13)
C418 0.0200(14) 0.0152(19) 0.0247(15) -0.0075(16) -0.0081(12) 0.0029(15)
C421 0.0109(17) 0.0223(13) 0.0268(18) -0.0124(13) -0.0070(16) 0.0036(14)
C422 0.023(2) 0.0219(13) 0.0250(17) -0.0129(12) -0.0123(18) 0.0090(17)
C423 0.0110(17) 0.0222(13) 0.0325(14) -0.0152(12) -0.0074(15) 0.0038(13)
C424 0.0240(19) 0.0231(15) 0.0358(16) -0.0163(14) -0.0133(19) 0.0054(14)
F21 0.0386(16) 0.0242(14) 0.0327(13) -0.0118(11) -0.0150(12) 0.0004(12)
F22 0.0447(16) 0.0257(14) 0.0522(19) -0.0173(13) -0.0135(15) 0.0178(13)
F23 0.0334(13) 0.0314(15) 0.0390(16) -0.0106(13) -0.0132(12) -0.0108(11)
C425 0.016(2) 0.0260(16) 0.0362(15) -0.0209(13) -0.0050(18) 0.0011(17)
C426 0.018(2) 0.0335(19) 0.0301(13) -0.0194(13) -0.0025(15) -0.0044(17)
C427 0.040(2) 0.039(2) 0.0336(16) -0.0230(18) -0.0023(18) -0.0114(17)
F24 0.118(3) 0.0499(18) 0.045(2) -0.0358(17) -0.002(2) -0.0154(17)
F25 0.0431(16) 0.089(3) 0.0361(17) -0.0257(18) -0.0131(14) -0.0146(16)
F26 0.0413(16) 0.0619(19) 0.0329(15) -0.0259(15) 0.0056(13) -0.0175(15)
C428 0.018(2) 0.0251(17) 0.0269(16) -0.0126(14) -0.0067(17) -0.0006(17)
C431 0.0170(16) 0.0233(13) 0.0226(16) -0.0122(13) -0.0086(12) 0.0017(13)
C432 0.0199(19) 0.0231(14) 0.028(2) -0.0098(15) -0.0083(15) 0.0036(13)
C433 0.023(2) 0.0272(12) 0.034(2) -0.0053(14) -0.0076(15) -0.0012(12)
C434 0.041(2) 0.0264(15) 0.054(2) -0.0028(17) 0.0059(18) 0.0017(14)
F31A 0.045(2) 0.0225(17) 0.130(5) -0.022(3) -0.028(2) 0.0066(13)
F32A 0.076(3) 0.029(2) 0.121(4) -0.027(2) -0.055(3) 0.025(2)
F33A 0.169(5) 0.025(2) 0.077(3) 0.001(2) 0.064(3) 0.017(3)
F31B 0.045(2) 0.0225(17) 0.130(5) -0.022(3) -0.028(2) 0.0066(13)
F32B 0.076(3) 0.029(2) 0.121(4) -0.027(2) -0.055(3) 0.025(2)
F33B 0.169(5) 0.025(2) 0.077(3) 0.001(2) 0.064(3) 0.017(3)
C435 0.0240(19) 0.0271(17) 0.028(2) -0.0072(17) -0.0083(15) -0.0042(14)
C436 0.0194(15) 0.0314(18) 0.0211(19) -0.0114(15) -0.0075(11) -0.0029(12)
C437 0.0210(17) 0.037(2) 0.031(2) -0.0131(15) -0.0048(13) -0.0026(15)
F34 0.0295(16) 0.0493(16) 0.0391(15) -0.0103(13) 0.0065(12) -0.0074(13)
F35 0.0213(14) 0.082(3) 0.0477(18) -0.0198(16) -0.0123(13) 0.0071(15)
F36 0.0317(17) 0.0550(18) 0.066(2) -0.0398(17) 0.0112(15) -0.0064(14)
C438 0.0189(17) 0.0240(17) 0.024(2) -0.0126(15) -0.0065(12) 0.0019(13)
C441 0.0142(15) 0.0148(19) 0.0200(17) -0.0056(13) -0.0020(14) -0.0007(13)
C442 0.0181(19) 0.018(2) 0.026(2) -0.0101(16) -0.0064(16) 0.0043(15)
C443 0.0220(19) 0.0257(19) 0.030(2) -0.0136(17) -0.0097(15) 0.0047(15)
C444 0.0338(18) 0.041(2) 0.046(2) -0.0300(16) -0.0217(15) 0.0160(14)
F41A 0.075(3) 0.0295(15) 0.0452(16) -0.0246(13) -0.0112(17) 0.0072(15)
F42A 0.076(2) 0.039(2) 0.060(2) -0.0356(17) 0.0172(19) -0.0040(18)
F43A 0.065(2) 0.134(4) 0.149(5) -0.128(4) -0.081(3) 0.071(2)
F41B 0.075(3) 0.0295(15) 0.0452(16) -0.0246(13) -0.0112(17) 0.0072(15)
F42B 0.076(2) 0.039(2) 0.060(2) -0.0356(17) 0.0172(19) -0.0040(18)
F43B 0.065(2) 0.134(4) 0.149(5) -0.128(4) -0.081(3) 0.071(2)
C445 0.0195(18) 0.021(2) 0.025(2) -0.0100(16) -0.0088(16) 0.0001(14)
C446 0.0184(15) 0.0194(19) 0.023(2) -0.0082(16) -0.0063(13) 0.0007(13)
C447 0.0201(17) 0.0265(19) 0.032(2) -0.0126(18) -0.0090(13) 0.0037(14)
F44 0.054(2) 0.103(3) 0.088(2) -0.074(2) -0.0545(19) 0.054(2)
F45 0.0236(16) 0.063(2) 0.0697(19) 0.0100(19) 0.0110(14) 0.0121(14)
F46 0.0282(16) 0.0341(14) 0.093(3) -0.0356(16) -0.0192(16) 0.0130(11)
C448 0.0188(18) 0.018(2) 0.025(2) -0.0121(17) -0.0070(15) 0.0044(14)

loop_
_atom_type_symbol
_atom_type_description
_atom_type_scat_dispersion_real
_atom_type_scat_dispersion_imag
_atom_type_scat_source
C C 0.0033 0.0016 'International Tables Vol C Tables 4.2.6.8 and 6.1.1.4'
H H 0.0000 0.0000 'International Tables Vol C Tables 4.2.6.8 and 6.1.1.4'
B B 0.0013 0.0007 'International Tables Vol C Tables 4.2.6.8 and 6.1.1.4'
O O 0.0106 0.0060 'International Tables Vol C Tables 4.2.6.8 and 6.1.1.4'
F F 0.0171 0.0103 'International Tables Vol C Tables 4.2.6.8 and 6.1.1.4'
Si Si 0.0817 0.0704 'International Tables Vol C Tables 4.2.6.8 and 6.1.1.4'
P P 0.1023 0.0942 'International Tables Vol C Tables 4.2.6.8 and 6.1.1.4'
Pt Pt -1.7033 8.3905 'International Tables Vol C Tables 4.2.6.8 and 6.1.1.4'

loop_
_geom_angle_atom_site_label_1
_geom_angle_atom_site_label_2
_geom_angle_atom_site_label_3
_geom_angle
Si1 Pt1 P1 83.79(4)
Si1 Pt1 P2 84.05(4)
P1 Pt1 P2 119.94(4)
Si1 Pt1 O1 174.06(9)
P1 Pt1 O1 93.86(9)
P2 Pt1 O1 92.45(9)
Si1 Pt1 P3 83.28(4)
P1 Pt1 P3 121.38(4)
P2 Pt1 P3 115.12(4)
O1 Pt1 P3 102.57(9)
C36 Si1 C16 112.19(19)
C36 Si1 C26 106.97(19)
C16 Si1 C26 110.68(19)
C36 Si1 Pt1 109.75(14)
C16 Si1 Pt1 108.75(15)
C26 Si1 Pt1 108.43(14)
C11 P1 C121 102.8(2)
C11 P1 C111 103.0(2)
C121 P1 C111 105.9(2)
C11 P1 Pt1 108.20(15)
C121 P1 Pt1 119.03(14)
C111 P1 Pt1 115.96(14)
C16 C11 C12 120.7(4)
C16 C11 P1 117.5(3)
C12 C11 P1 121.8(4)
C13 C12 C11 119.3(5)
C14 C13 C12 120.6(5)
C13 C14 C15 120.5(5)
C14 C15 C16 120.1(5)
C11 C16 C15 118.7(4)
C11 C16 Si1 117.0(3)
C15 C16 Si1 124.3(3)
C112 C111 C116 118.8(4)
C112 C111 P1 116.6(3)
C116 C111 P1 124.6(4)
C113 C112 C111 120.1(4)
C114 C113 C112 120.7(5)
C115 C114 C113 119.7(5)
C114 C115 C116 120.5(5)
C111 C116 C115 120.1(5)
C122 C121 C126 118.2(5)
C122 C121 P1 120.9(4)
C126 C121 P1 120.6(4)
C123 C122 C121 120.8(5)
C122 C123 C124 119.5(6)
C125 C124 C123 120.6(5)
C124 C125 C126 119.9(6)
C125 C126 C121 120.9(6)
C21 P2 C211 104.51(19)
C21 P2 C221 101.7(2)
C211 P2 C221 103.2(2)
C21 P2 Pt1 107.55(14)
C211 P2 Pt1 119.22(14)
C221 P2 Pt1 118.55(15)
C22 C21 C26 120.1(4)
C22 C21 P2 123.1(3)
C26 C21 P2 116.7(3)
C23 C22 C21 120.1(4)
C22 C23 C24 120.2(4)
C23 C24 C25 119.8(4)
C24 C25 C26 121.1(4)
C25 C26 C21 118.7(4)
C25 C26 Si1 123.1(3)
C21 C26 Si1 118.2(3)
C212 C211 C216 119.5(4)
C212 C211 P2 118.0(3)
C216 C211 P2 122.3(3)
C211 C212 C213 119.9(4)
C214 C213 C212 120.4(4)
C213 C214 C215 120.0(4)
C216 C215 C214 119.9(4)
C215 C216 C211 120.2(4)
C222 C221 C226 118.7(4)
C222 C221 P2 122.5(4)
C226 C221 P2 118.6(4)
C223 C222 C221 120.4(5)
C224 C223 C222 120.9(5)
C223 C224 C225 119.3(5)
C226 C225 C224 120.6(5)
C225 C226 C221 120.1(5)
C31 P3 C321 102.9(2)
C31 P3 C311 103.2(2)
C321 P3 C311 104.38(19)
C31 P3 Pt1 108.32(14)
C321 P3 Pt1 120.44(14)
C311 P3 Pt1 115.66(14)
C32 C31 C36 119.4(4)
C32 C31 P3 122.7(3)
C36 C31 P3 117.9(3)
C33 C32 C31 120.4(4)
C34 C33 C32 120.3(4)
C33 C34 C35 119.9(4)
C34 C35 C36 120.7(4)
C35 C36 C31 119.2(4)
C35 C36 Si1 124.0(3)
C31 C36 Si1 116.1(3)
C312 C311 C316 118.5(4)
C312 C311 P3 122.5(3)
C316 C311 P3 118.6(3)
C313 C312 C311 120.7(4)
C314 C313 C312 120.2(4)
C313 C314 C315 119.9(4)
C314 C315 C316 120.2(5)
C315 C316 C311 120.3(4)
C322 C321 C326 118.0(4)
C322 C321 P3 118.2(3)
C326 C321 P3 123.7(3)
C323 C322 C321 120.9(4)
C324 C323 C322 120.5(4)
C323 C324 C325 119.6(4)
C326 C325 C324 120.1(4)
C325 C326 C321 120.9(4)
C53 O1 C52 112.0(4)
C53 O1 Pt1 126.4(3)
C52 O1 Pt1 117.7(3)
O1 C52 C51 113.5(4)
O1 C53 C54 110.8(5)
C411 B1 C421 104.5(3)
C411 B1 C441 113.4(3)
C421 B1 C441 113.1(3)
C411 B1 C431 113.5(3)
C421 B1 C431 112.0(3)
C441 B1 C431 100.7(3)
C418 C411 C412 115.4(4)
C418 C411 B1 123.8(4)
C412 C411 B1 120.6(4)
C413 C412 C411 122.7(4)
C412 C413 C415 120.7(4)
C412 C413 C414 119.0(4)
C415 C413 C414 120.2(4)
F13 C414 F12 107.6(4)
F13 C414 F11 106.2(4)
F12 C414 F11 104.8(4)
F13 C414 C413 113.8(4)
F12 C414 C413 112.4(4)
F11 C414 C413 111.5(4)
C416 C415 C413 118.0(4)
C415 C416 C418 121.2(4)
C415 C416 C417 120.2(4)
C418 C416 C417 118.4(4)
F14 C417 F16 106.7(4)
F14 C417 F15 106.6(4)
F16 C417 F15 106.4(4)
F14 C417 C416 113.0(4)
F16 C417 C416 112.2(4)
F15 C417 C416 111.6(4)
C416 C418 C411 121.9(4)
C428 C421 C422 116.3(4)
C428 C421 B1 123.1(4)
C422 C421 B1 120.3(4)
C423 C422 C421 121.7(4)
C425 C423 C422 120.9(4)
C425 C423 C424 119.1(4)
C422 C423 C424 120.0(4)
F21 C424 F22 107.0(3)
F21 C424 F23 105.7(4)
F22 C424 F23 104.8(3)
F21 C424 C423 114.7(4)
F22 C424 C423 111.9(4)
F23 C424 C423 112.0(3)
C426 C425 C423 118.6(4)
C425 C426 C428 120.6(4)
C425 C426 C427 121.2(4)
C428 C426 C427 118.1(4)
F24 C427 F26 107.6(4)
F24 C427 F25 106.0(4)
F26 C427 F25 105.0(4)
F24 C427 C426 112.9(4)
F26 C427 C426 113.1(4)
F25 C427 C426 111.7(4)
C421 C428 C426 121.9(4)
C438 C431 C432 115.9(4)
C438 C431 B1 120.1(4)
C432 C431 B1 123.2(4)
C433 C432 C431 121.6(4)
C432 C433 C435 121.2(4)
C432 C433 C434 119.8(4)
C435 C433 C434 119.0(4)
F33B C434 F31B 99.6(11)
F33B C434 F33A 121.7(9)
F31B C434 F33A 46.8(7)
F33B C434 F31A 44.0(9)
F31B C434 F31A 127.8(8)
F33A C434 F31A 113.1(6)
F33B C434 F32A 56.4(9)
F31B C434 F32A 59.0(8)
F33A C434 F32A 104.7(6)
F31A C434 F32A 100.4(5)
F33B C434 F32B 104.0(10)
F31B C434 F32B 102.1(10)
F33A C434 F32B 57.7(7)
F31A C434 F32B 66.2(8)
F32A C434 F32B 144.7(7)
F33B C434 C433 123.8(9)
F31B C434 C433 118.0(8)
F33A C434 C433 114.4(5)
F31A C434 C433 114.0(5)
F32A C434 C433 108.7(5)
F32B C434 C433 106.6(7)
C436 C435 C433 118.0(4)
C435 C436 C438 120.1(4)
C435 C436 C437 121.1(4)
C438 C436 C437 118.7(4)
F35 C437 F34 106.6(4)
F35 C437 F36 106.8(4)
F34 C437 F36 106.3(4)
F35 C437 C436 111.8(4)
F34 C437 C436 112.6(4)
F36 C437 C436 112.4(4)
C431 C438 C436 123.0(4)
C448 C441 C442 116.2(4)
C448 C441 B1 122.6(4)
C442 C441 B1 120.2(4)
C443 C442 C441 122.3(4)
C442 C443 C445 120.9(4)
C442 C443 C444 118.9(4)
C445 C443 C444 120.2(4)
F43B C444 F43A 124.3(12)
F43B C444 F41B 104.6(13)
F43A C444 F41B 53.8(8)
F43B C444 F41A 50.4(9)
F43A C444 F41A 106.8(5)
F41B C444 F41A 136.7(10)
F43B C444 F42B 106.4(13)
F43A C444 F42B 52.2(8)
F41B C444 F42B 105.1(12)
F41A C444 F42B 62.0(9)
F43B C444 F42A 52.6(9)
F43A C444 F42A 108.2(5)
F41B C444 F42A 59.8(9)
F41A C444 F42A 102.6(4)
F42B C444 F42A 140.9(10)
F43B C444 C443 121.1(12)
F43A C444 C443 114.6(4)
F41B C444 C443 111.1(10)
F41A C444 C443 112.3(4)
F42B C444 C443 107.5(10)
F42A C444 C443 111.6(4)
C443 C445 C446 117.9(4)
C445 C446 C448 120.6(4)
C445 C446 C447 119.7(4)
C448 C446 C447 119.6(4)
F45 C447 F46 105.2(4)
F45 C447 F44 106.9(4)
F46 C447 F44 105.9(4)
F45 C447 C446 112.0(4)
F46 C447 C446 113.3(4)
F44 C447 C446 112.9(4)
C441 C448 C446 122.1(4)

loop_
_geom_bond_atom_site_label_1
_geom_bond_atom_site_label_2
_geom_bond_distance
Pt1 Si1 2.2739(12)
Pt1 P1 2.3581(11)
Pt1 P2 2.3761(11)
Pt1 O1 2.391(3)
Pt1 P3 2.3913(11)
Si1 C36 1.866(4)
Si1 C16 1.876(4)
Si1 C26 1.876(4)
P1 C11 1.825(5)
P1 C121 1.829(5)
P1 C111 1.838(4)
C11 C16 1.399(6)
C11 C12 1.402(6)
C12 C13 1.388(7)
C13 C14 1.374(8)
C14 C15 1.395(7)
C15 C16 1.403(6)
C111 C112 1.391(6)
C111 C116 1.394(6)
C112 C113 1.388(7)
C113 C114 1.384(7)
C114 C115 1.361(7)
C115 C116 1.401(7)
C121 C122 1.399(7)
C121 C126 1.400(7)
C122 C123 1.384(7)
C123 C124 1.386(9)
C124 C125 1.376(10)
C125 C126 1.379(8)
P2 C21 1.830(4)
P2 C211 1.835(4)
P2 C221 1.840(4)
C21 C22 1.400(6)
C21 C26 1.404(6)
C22 C23 1.386(7)
C23 C24 1.387(7)
C24 C25 1.389(6)
C25 C26 1.394(6)
C211 C212 1.388(6)
C211 C216 1.401(6)
C212 C213 1.391(6)
C213 C214 1.382(7)
C214 C215 1.392(7)
C215 C216 1.383(6)
C221 C222 1.394(7)
C221 C226 1.397(6)
C222 C223 1.386(7)
C223 C224 1.370(8)
C224 C225 1.392(8)
C225 C226 1.388(6)
P3 C31 1.822(4)
P3 C321 1.823(4)
P3 C311 1.827(4)
C31 C32 1.399(6)
C31 C36 1.408(6)
C32 C33 1.390(7)
C33 C34 1.385(7)
C34 C35 1.387(7)
C35 C36 1.399(6)
C311 C312 1.392(6)
C311 C316 1.401(6)
C312 C313 1.392(6)
C313 C314 1.374(7)
C314 C315 1.387(7)
C315 C316 1.390(6)
C321 C322 1.395(6)
C321 C326 1.402(6)
C322 C323 1.391(6)
C323 C324 1.377(7)
C324 C325 1.390(7)
C325 C326 1.388(6)
O1 C53 1.421(6)
O1 C52 1.463(6)
C51 C52 1.514(7)
C53 C54 1.478(9)
B1 C411 1.635(6)
B1 C421 1.643(6)
B1 C441 1.644(6)
B1 C431 1.644(6)
C411 C418 1.400(6)
C411 C412 1.403(5)
C412 C413 1.382(6)
C413 C415 1.388(6)
C413 C414 1.502(6)
C414 F13 1.310(5)
C414 F12 1.321(5)
C414 F11 1.332(5)
C415 C416 1.377(6)
C416 C418 1.394(6)
C416 C417 1.509(6)
C417 F14 1.335(5)
C417 F16 1.336(5)
C417 F15 1.338(5)
C421 C428 1.400(6)
C421 C422 1.400(6)
C422 C423 1.400(5)
C423 C425 1.386(6)
C423 C424 1.493(6)
C424 F21 1.331(5)
C424 F22 1.345(5)
C424 F23 1.356(5)
C425 C426 1.379(6)
C426 C428 1.403(6)
C426 C427 1.500(6)
C427 F24 1.334(6)
C427 F26 1.334(5)
C427 F25 1.352(6)
C431 C438 1.387(6)
C431 C432 1.403(6)
C432 C433 1.384(6)
C433 C435 1.398(7)
C433 C434 1.496(6)
C434 F33B 1.277(11)
C434 F31B 1.277(11)
C434 F33A 1.291(7)
C434 F31A 1.305(6)
C434 F32A 1.373(7)
C434 F32B 1.377(11)
C435 C436 1.378(6)
C436 C438 1.397(6)
C436 C437 1.499(6)
C437 F35 1.331(5)
C437 F34 1.332(5)
C437 F36 1.339(5)
C441 C448 1.397(5)
C441 C442 1.398(5)
C442 C443 1.389(5)
C443 C445 1.392(6)
C443 C444 1.503(6)
C444 F43B 1.25(2)
C444 F43A 1.298(5)
C444 F41B 1.302(19)
C444 F41A 1.335(6)
C444 F42B 1.35(2)
C444 F42A 1.353(6)
C445 C446 1.393(6)
C446 C448 1.398(5)
C446 C447 1.501(5)
C447 F45 1.316(5)
C447 F46 1.320(5)
C447 F44 1.322(5)
